data_4002670
loop_
_publ_author_name
'Wang, Jian'
'Kaseman, Derrick'
'Lee, Kathleen'
'Sen, Sabyasachi'
'Kovnir, Kirill'

_publ_section_title
;
 Enclathration of X@La4Tetrahedra in Channels of Zn--P Frameworks in
 La3Zn4P6X (X = Cl, Br)
;
_journal_issue 13
_journal_name_full 'Chemistry of Materials'
_journal_page_first 4741
_journal_paper_doi 10.1021/acs.chemmater.6b01752
_journal_volume 28
_journal_year 2016
_chemical_formula_sum 'Cl La3 P6 Zn4'
_chemical_formula_weight 899.48
_space_group_crystal_system orthorhombic
_space_group_IT_number 63
_space_group_name_Hall '-C 2c 2'
_space_group_name_H-M_alt 'C m c m'
_symmetry_space_group_name_Hall '-C 2c 2'
_symmetry_space_group_name_H-M 'C m c m'
_audit_creation_method SHELXL-2014/6
_cell_angle_alpha 90
_cell_angle_beta 90
_cell_angle_gamma 90
_cell_formula_units_Z 4
_cell_length_a 4.0576(5)
_cell_length_b 13.6319(16)
_cell_length_c 21.547(3)
_cell_measurement_reflns_used 9413
_cell_measurement_temperature 90(2)
_cell_measurement_theta_max 30.577
_cell_measurement_theta_min 2.989
_cell_volume 1191.8(3)
_computing_cell_refinement 'SMART	V5.625	(Bruker	2000)'
_computing_data_collection 'SMART	V5.625	(Bruker	2000)'
_computing_data_reduction 'SAINT	V6.32	(Bruker	2001)'
_computing_publication_material 'SHELXL-97	(Sheldrick	1997)'
_computing_structure_refinement 'SHELXL-97	(Sheldrick	1997)'
_computing_structure_solution 'SHELXS-97	(Sheldrick	1990)'
_diffrn_ambient_temperature 90(2)
_diffrn_measured_fraction_theta_full 0.998
_diffrn_measured_fraction_theta_max 0.999
_diffrn_measurement_device_type 'Bruker	APEX	II	CCD	area-detector'
_diffrn_measurement_method 'profile	data	from	\w	scans'
_diffrn_radiation_type MoK\a
_diffrn_radiation_wavelength 0.71073
_diffrn_reflns_av_R_equivalents 0.0838
_diffrn_reflns_av_unetI/netI 0.0426
_diffrn_reflns_Laue_measured_fraction_full 0.998
_diffrn_reflns_Laue_measured_fraction_max 0.999
_diffrn_reflns_limit_h_max 5
_diffrn_reflns_limit_h_min -5
_diffrn_reflns_limit_k_max 19
_diffrn_reflns_limit_k_min -19
_diffrn_reflns_limit_l_max 30
_diffrn_reflns_limit_l_min -30
_diffrn_reflns_number 9413
_diffrn_reflns_point_group_measured_fraction_full 0.998
_diffrn_reflns_point_group_measured_fraction_max 0.999
_diffrn_reflns_theta_full 25.242
_diffrn_reflns_theta_max 30.577
_diffrn_reflns_theta_min 2.989
_exptl_absorpt_coefficient_mu 19.391
_exptl_absorpt_correction_T_max 0.669
_exptl_absorpt_correction_T_min 0.498
_exptl_absorpt_correction_type numerical
_exptl_absorpt_process_details 'SADABS v2.03 (Bruker	2003)'
_exptl_crystal_colour Black
_exptl_crystal_density_diffrn 5.013
_exptl_crystal_description needle
_exptl_crystal_F_000 1592
_exptl_crystal_size_max 0.050
_exptl_crystal_size_mid 0.030
_exptl_crystal_size_min 0.020
_refine_diff_density_max 2.339
_refine_diff_density_min -1.782
_refine_diff_density_rms 0.412
_refine_ls_extinction_method none
_refine_ls_goodness_of_fit_ref 1.067
_refine_ls_hydrogen_treatment undef
_refine_ls_matrix_type full
_refine_ls_number_parameters 45
_refine_ls_number_reflns 1058
_refine_ls_number_restraints 0
_refine_ls_restrained_S_all 1.067
_refine_ls_R_factor_all 0.0444
_refine_ls_R_factor_gt 0.0313
_refine_ls_shift/su_max 0.001
_refine_ls_shift/su_mean 0.000
_refine_ls_structure_factor_coef Fsqd
_refine_ls_weighting_details 'w=1/[\s^2^(Fo^2^)+(0.0249P)^2^+6.2983P] where P=(Fo^2^+2Fc^2^)/3'
_refine_ls_weighting_scheme calc
_refine_ls_wR_factor_gt 0.0598
_refine_ls_wR_factor_ref 0.0644
_reflns_Friedel_coverage 0.000
_reflns_number_gt 856
_reflns_number_total 1058
_reflns_threshold_expression 'I > 2\s(I)'
_cod_data_source_file cm6b01752_si_002.cif
_cod_data_source_block x1
_cod_original_cell_volume 1191.8(2)
_cod_database_code 4002670
_shelx_space_group_comment
;
The symmetry employed for this shelxl refinement is uniquely defined
by the following loop, which should always be used as a source of
symmetry information in preference to the above space-group names.
They are only intended as comments.
;
_shelx_estimated_absorpt_t_min 0.444
_shelx_estimated_absorpt_t_max 0.698
_shelxl_version_number 2014/6

loop_
_space_group_symop_operation_xyz
'x, y, z'
'-x, -y, z+1/2'
'-x, y, -z+1/2'
'x, -y, -z'
'x+1/2, y+1/2, z'
'-x+1/2, -y+1/2, z+1/2'
'-x+1/2, y+1/2, -z+1/2'
'x+1/2, -y+1/2, -z'
'-x, -y, -z'
'x, y, -z-1/2'
'x, -y, z-1/2'
'-x, y, z'
'-x+1/2, -y+1/2, -z'
'x+1/2, y+1/2, -z-1/2'
'x+1/2, -y+1/2, z-1/2'
'-x+1/2, y+1/2, z'

loop_
_atom_site_label
_atom_site_type_symbol
_atom_site_fract_x
_atom_site_fract_y
_atom_site_fract_z
_atom_site_U_iso_or_equiv
_atom_site_adp_type
_atom_site_occupancy
_atom_site_site_symmetry_order
_atom_site_calc_flag
_atom_site_refinement_flags_posn
_atom_site_refinement_flags_adp
_atom_site_refinement_flags_occupancy
La1 La 0.0000 0.24176(4) 0.62448(2) 0.00553(12) Uani 1 2 d S T P
La2 La 0.0000 0.50715(5) 0.2500 0.00488(15) Uani 1 4 d S T P
Zn1 Zn 0.0000 0.01805(7) 0.11029(5) 0.0073(2) Uani 1 2 d S T P
Zn2 Zn 0.0000 0.36519(7) 0.01400(5) 0.0091(2) Uani 1 2 d S T P
P1 P 0.0000 0.14358(16) 0.19845(10) 0.0062(4) Uani 1 2 d S T P
P2 P 0.0000 0.15569(17) 0.04140(10) 0.0065(4) Uani 1 2 d S T P
P3 P 0.0000 0.42147(16) 0.11741(10) 0.0057(4) Uani 1 2 d S T P
Cl1 Cl 0.0000 0.8505(2) 0.2500 0.0069(5) Uani 1 4 d S T P

loop_
_atom_site_aniso_label
_atom_site_aniso_U_11
_atom_site_aniso_U_22
_atom_site_aniso_U_33
_atom_site_aniso_U_23
_atom_site_aniso_U_13
_atom_site_aniso_U_12
La1 0.0026(2) 0.0070(2) 0.0069(2) 0.00018(17) 0.000 0.000
La2 0.0017(3) 0.0064(3) 0.0066(3) 0.000 0.000 0.000
Zn1 0.0044(4) 0.0077(5) 0.0097(5) 0.0010(4) 0.000 0.000
Zn2 0.0049(5) 0.0151(5) 0.0074(5) -0.0025(4) 0.000 0.000
P1 0.0047(9) 0.0076(10) 0.0063(10) -0.0011(8) 0.000 0.000
P2 0.0035(9) 0.0086(10) 0.0075(10) -0.0004(8) 0.000 0.000
P3 0.0030(9) 0.0079(10) 0.0061(10) 0.0007(8) 0.000 0.000
Cl1 0.0063(12) 0.0060(12) 0.0084(13) 0.000 0.000 0.000

loop_
_atom_type_symbol
_atom_type_description
_atom_type_scat_dispersion_real
_atom_type_scat_dispersion_imag
_atom_type_scat_source
P P 0.1023 0.0942 'International Tables Vol C Tables 4.2.6.8 and 6.1.1.4'
Cl Cl 0.1484 0.1585 'International Tables Vol C Tables 4.2.6.8 and 6.1.1.4'
Zn Zn 0.2839 1.4301 'International Tables Vol C Tables 4.2.6.8 and 6.1.1.4'
La La -0.2871 2.4523 'International Tables Vol C Tables 4.2.6.8 and 6.1.1.4'

loop_
_geom_angle_atom_site_label_1
_geom_angle_atom_site_label_2
_geom_angle_atom_site_label_3
_geom_angle
_geom_angle_site_symmetry_1
_geom_angle_site_symmetry_3
Cl1 La1 P3 74.61(5) 9_566 6_455
Cl1 La1 P3 74.61(5) 9_566 6
P3 La1 P3 84.58(6) 6_455 6
Cl1 La1 P1 74.89(5) 9_566 6
P3 La1 P1 149.50(6) 6_455 6
P3 La1 P1 87.51(5) 6 6
Cl1 La1 P1 74.89(5) 9_566 6_455
P3 La1 P1 87.51(5) 6_455 6_455
P3 La1 P1 149.50(6) 6 6_455
P1 La1 P1 84.53(6) 6 6_455
Cl1 La1 P2 136.60(3) 9_566 6_455
P3 La1 P2 82.00(5) 6_455 6_455
P3 La1 P2 139.22(6) 6 6_455
P1 La1 P2 121.39(6) 6 6_455
P1 La1 P2 67.96(5) 6_455 6_455
Cl1 La1 P2 136.60(3) 9_566 6
P3 La1 P2 139.22(6) 6_455 6
P3 La1 P2 82.00(5) 6 6
P1 La1 P2 67.96(5) 6 6
P1 La1 P2 121.39(6) 6_455 6
P2 La1 P2 83.54(6) 6_455 6
Cl1 La1 Zn2 175.52(6) 9_566 10_556
P3 La1 Zn2 108.57(4) 6_455 10_556
P3 La1 Zn2 108.57(4) 6 10_556
P1 La1 Zn2 101.87(4) 6 10_556
P1 La1 Zn2 101.87(4) 6_455 10_556
P2 La1 Zn2 42.48(3) 6_455 10_556
P2 La1 Zn2 42.48(3) 6 10_556
Cl1 La1 Zn2 116.58(4) 9_566 6_455
P3 La1 Zn2 42.08(4) 6_455 6_455
P3 La1 Zn2 92.80(4) 6 6_455
P1 La1 Zn2 168.18(4) 6 6_455
P1 La1 Zn2 100.83(3) 6_455 6_455
P2 La1 Zn2 52.90(4) 6_455 6_455
P2 La1 Zn2 100.37(4) 6 6_455
Zn2 La1 Zn2 66.83(3) 10_556 6_455
Cl1 La1 Zn2 116.58(4) 9_566 6
P3 La1 Zn2 92.80(4) 6_455 6
P3 La1 Zn2 42.08(4) 6 6
P1 La1 Zn2 100.83(3) 6 6
P1 La1 Zn2 168.18(4) 6_455 6
P2 La1 Zn2 100.37(4) 6_455 6
P2 La1 Zn2 52.90(4) 6 6
Zn2 La1 Zn2 66.83(3) 10_556 6
Zn2 La1 Zn2 72.02(2) 6_455 6
Cl1 La1 Zn1 70.00(5) 9_566 2
P3 La1 Zn1 42.30(3) 6_455 2
P3 La1 Zn1 42.30(3) 6 2
P1 La1 Zn1 124.17(4) 6 2
P1 La1 Zn1 124.17(4) 6_455 2
P2 La1 Zn1 114.00(4) 6_455 2
P2 La1 Zn1 114.00(4) 6 2
Zn2 La1 Zn1 114.48(3) 10_556 2
Zn2 La1 Zn1 61.30(2) 6_455 2
Zn2 La1 Zn1 61.30(2) 6 2
Cl1 La1 La1 90.0 9_566 1_455
P3 La1 La1 47.71(3) 6_455 1_455
P3 La1 La1 132.29(3) 6 1_455
P1 La1 La1 132.27(3) 6 1_455
P1 La1 La1 47.73(3) 6_455 1_455
P2 La1 La1 48.23(3) 6_455 1_455
P2 La1 La1 131.77(3) 6 1_455
Zn2 La1 La1 90.0 10_556 1_455
Zn2 La1 La1 53.991(12) 6_455 1_455
Zn2 La1 La1 126.009(12) 6 1_455
Zn1 La1 La1 90.0 2 1_455
Cl1 La2 Cl1 87.06(8) 5_445 5_545
Cl1 La2 P1 157.69(4) 5_445 14_556
Cl1 La2 P1 89.06(5) 5_545 14_556
Cl1 La2 P1 157.69(4) 5_445 5
Cl1 La2 P1 89.06(5) 5_545 5
P1 La2 P1 43.95(8) 14_556 5
Cl1 La2 P1 89.06(5) 5_445 5_455
Cl1 La2 P1 157.69(4) 5_545 5_455
P1 La2 P1 102.39(7) 14_556 5_455
P1 La2 P1 86.24(6) 5 5_455
Cl1 La2 P1 89.06(5) 5_445 14_456
Cl1 La2 P1 157.69(4) 5_545 14_456
P1 La2 P1 86.24(6) 14_556 14_456
P1 La2 P1 102.39(7) 5 14_456
P1 La2 P1 43.95(8) 5_455 14_456
Cl1 La2 P3 74.08(3) 5_445 .
Cl1 La2 P3 74.08(3) 5_545 .
P1 La2 P3 125.70(4) 14_556 .
P1 La2 P3 83.73(5) 5 .
P1 La2 P3 83.73(5) 5_455 .
P1 La2 P3 125.70(4) 14_456 .
Cl1 La2 P3 74.08(3) 5_445 10_556
Cl1 La2 P3 74.08(3) 5_545 10_556
P1 La2 P3 83.73(5) 14_556 10_556
P1 La2 P3 125.70(4) 5 10_556
P1 La2 P3 125.70(4) 5_455 10_556
P1 La2 P3 83.73(5) 14_456 10_556
P3 La2 P3 135.53(8) . 10_556
Cl1 La2 Zn1 114.47(2) 5_445 14_556
Cl1 La2 Zn1 69.21(2) 5_545 14_556
P1 La2 Zn1 44.16(4) 14_556 14_556
P1 La2 Zn1 84.42(4) 5 14_556
P1 La2 Zn1 131.77(5) 5_455 14_556
P1 La2 Zn1 92.64(4) 14_456 14_556
P3 La2 Zn1 141.48(2) . 14_556
P3 La2 Zn1 41.28(3) 10_556 14_556
Cl1 La2 Zn1 69.21(2) 5_445 5_455
Cl1 La2 Zn1 114.47(2) 5_545 5_455
P1 La2 Zn1 131.77(5) 14_556 5_455
P1 La2 Zn1 92.64(4) 5 5_455
P1 La2 Zn1 44.16(4) 5_455 5_455
P1 La2 Zn1 84.42(4) 14_456 5_455
P3 La2 Zn1 41.28(3) . 5_455
P3 La2 Zn1 141.48(2) 10_556 5_455
Zn1 La2 Zn1 175.31(4) 14_556 5_455
Cl1 La2 Zn1 69.21(2) 5_445 14_456
Cl1 La2 Zn1 114.47(2) 5_545 14_456
P1 La2 Zn1 92.64(4) 14_556 14_456
P1 La2 Zn1 131.77(5) 5 14_456
P1 La2 Zn1 84.42(4) 5_455 14_456
P1 La2 Zn1 44.16(4) 14_456 14_456
P3 La2 Zn1 141.48(2) . 14_456
P3 La2 Zn1 41.28(3) 10_556 14_456
Zn1 La2 Zn1 67.89(2) 14_556 14_456
Zn1 La2 Zn1 111.90(2) 5_455 14_456
Cl1 La2 Zn1 114.47(2) 5_445 5
Cl1 La2 Zn1 69.21(2) 5_545 5
P1 La2 Zn1 84.42(4) 14_556 5
P1 La2 Zn1 44.16(4) 5 5
P1 La2 Zn1 92.64(4) 5_455 5
P1 La2 Zn1 131.77(5) 14_456 5
P3 La2 Zn1 41.28(3) . 5
P3 La2 Zn1 141.48(2) 10_556 5
Zn1 La2 Zn1 111.90(2) 14_556 5
Zn1 La2 Zn1 67.89(2) 5_455 5
Zn1 La2 Zn1 175.31(4) 14_456 5
P2 Zn1 P3 117.73(5) . 5_445
P2 Zn1 P3 117.73(5) . 5_545
P3 Zn1 P3 113.68(10) 5_445 5_545
P2 Zn1 P1 86.34(8) . .
P3 Zn1 P1 108.46(6) 5_445 .
P3 Zn1 P1 108.46(6) 5_545 .
P2 Zn1 La1 146.58(7) . 2_554
P3 Zn1 La1 56.86(5) 5_445 2_554
P3 Zn1 La1 56.86(5) 5_545 2_554
P1 Zn1 La1 127.08(6) . 2_554
P2 Zn1 La2 123.11(5) . 5_545
P3 Zn1 La2 113.13(6) 5_445 5_545
P3 Zn1 La2 57.17(5) 5_545 5_545
P1 Zn1 La2 53.97(4) . 5_545
La1 Zn1 La2 83.57(2) 2_554 5_545
P2 Zn1 La2 123.11(5) . 5_445
P3 Zn1 La2 57.17(5) 5_445 5_445
P3 Zn1 La2 113.13(6) 5_545 5_445
P1 Zn1 La2 53.97(4) . 5_445
La1 Zn1 La2 83.57(2) 2_554 5_445
La2 Zn1 La2 67.89(2) 5_545 5_445
P3 Zn2 P2 121.00(5) . 13_455
P3 Zn2 P2 121.00(5) . 13
P2 Zn2 P2 117.66(10) 13_455 13
P3 Zn2 P2 97.32(8) . .
P2 Zn2 P2 89.10(6) 13_455 .
P2 Zn2 P2 89.10(6) 13 .
P3 Zn2 La1 169.58(7) . 10_556
P2 Zn2 La1 60.17(5) 13_455 10_556
P2 Zn2 La1 60.17(5) 13 10_556
P2 Zn2 La1 72.26(5) . 10_556
P3 Zn2 La1 59.02(4) . 6_554
P2 Zn2 La1 143.09(7) 13_455 6_554
P2 Zn2 La1 78.08(5) 13 6_554
P2 Zn2 La1 56.40(4) . 6_554
La1 Zn2 La1 113.17(3) 10_556 6_554
P3 Zn2 La1 59.02(4) . 6_454
P2 Zn2 La1 78.08(5) 13_455 6_454
P2 Zn2 La1 143.09(7) 13 6_454
P2 Zn2 La1 56.40(4) . 6_454
La1 Zn2 La1 113.17(3) 10_556 6_454
La1 Zn2 La1 72.02(2) 6_554 6_454
P1 P1 Zn1 137.99(5) 10_556 .
P1 P1 La2 68.02(4) 10_556 5_445
Zn1 P1 La2 81.87(5) . 5_445
P1 P1 La2 68.02(4) 10_556 5_545
Zn1 P1 La2 81.87(5) . 5_545
La2 P1 La2 86.25(6) 5_445 5_545
P1 P1 La1 121.90(4) 10_556 6_454
Zn1 P1 La1 87.38(6) . 6_454
La2 P1 La1 93.593(15) 5_445 6_454
La2 P1 La1 169.16(8) 5_545 6_454
P1 P1 La1 121.90(4) 10_556 6_554
Zn1 P1 La1 87.38(6) . 6_554
La2 P1 La1 169.16(8) 5_445 6_554
La2 P1 La1 93.593(15) 5_545 6_554
La1 P1 La1 84.53(6) 6_454 6_554
Zn2 P2 Zn2 117.66(10) 13_455 13
Zn2 P2 Zn1 102.61(7) 13_455 .
Zn2 P2 Zn1 102.61(7) 13 .
Zn2 P2 Zn2 90.90(6) 13_455 .
Zn2 P2 Zn2 90.90(6) 13 .
Zn1 P2 Zn2 153.33(10) . .
Zn2 P2 La1 157.08(9) 13_455 6_554
Zn2 P2 La1 77.35(3) 13 6_554
Zn1 P2 La1 89.73(6) . 6_554
Zn2 P2 La1 70.70(5) . 6_554
Zn2 P2 La1 77.35(3) 13_455 6_454
Zn2 P2 La1 157.08(9) 13 6_454
Zn1 P2 La1 89.73(6) . 6_454
Zn2 P2 La1 70.70(5) . 6_454
La1 P2 La1 83.54(6) 6_554 6_454
Zn2 P3 Zn1 96.72(6) . 5
Zn2 P3 Zn1 96.72(6) . 5_455
Zn1 P3 Zn1 113.68(10) 5 5_455
Zn2 P3 La1 78.90(6) . 6_454
Zn1 P3 La1 165.35(8) 5 6_454
Zn1 P3 La1 80.84(3) 5_455 6_454
Zn2 P3 La1 78.90(6) . 6_554
Zn1 P3 La1 80.84(3) 5 6_554
Zn1 P3 La1 165.35(8) 5_455 6_554
La1 P3 La1 84.58(6) 6_454 6_554
Zn2 P3 La2 176.76(10) . .
Zn1 P3 La2 81.55(6) 5 .
Zn1 P3 La2 81.55(6) 5_455 .
La1 P3 La2 103.44(5) 6_454 .
La1 P3 La2 103.44(5) 6_554 .
La2 Cl1 La2 87.06(8) 5 5_455
La2 Cl1 La1 107.80(2) 5 2_564
La2 Cl1 La1 107.80(2) 5_455 2_564
La2 Cl1 La1 107.80(2) 5 9_566
La2 Cl1 La1 107.80(2) 5_455 9_566
La1 Cl1 La1 130.13(10) 2_564 9_566

loop_
_geom_bond_atom_site_label_1
_geom_bond_atom_site_label_2
_geom_bond_distance
_geom_bond_site_symmetry_2
La1 Cl1 2.9826(13) 9_566
La1 P3 3.0151(17) 6_455
La1 P3 3.0151(17) 6
La1 P1 3.0164(17) 6
La1 P1 3.0164(17) 6_455
La1 P2 3.0455(17) 6_455
La1 P2 3.0455(17) 6
La1 Zn2 3.4256(11) 10_556
La1 Zn2 3.4509(9) 6_455
La1 Zn2 3.4509(9) 6
La1 Zn1 3.5550(12) 2
La1 La1 4.0576(5) 1_455
La2 Cl1 2.946(2) 5_445
La2 Cl1 2.946(2) 5_545
La2 P1 2.9680(17) 14_556
La2 P1 2.9680(17) 5
La2 P1 2.9680(16) 5_455
La2 P1 2.9680(16) 14_456
La2 P3 3.086(2) .
La2 P3 3.086(2) 10_556
La2 Zn1 3.6332(9) 14_556
La2 Zn1 3.6332(9) 5_455
La2 Zn1 3.6332(9) 14_456
La2 Zn1 3.6332(9) 5
Zn1 P2 2.392(2) .
Zn1 P3 2.4234(14) 5_445
Zn1 P3 2.4234(14) 5_545
Zn1 P1 2.557(2) .
Zn1 La1 3.5550(12) 2_554
Zn1 La2 3.6332(9) 5_545
Zn1 La2 3.6332(9) 5_445
Zn2 P3 2.356(2) .
Zn2 P2 2.3711(12) 13_455
Zn2 P2 2.3711(12) 13
Zn2 P2 2.916(2) .
Zn2 La1 3.4257(11) 10_556
Zn2 La1 3.4509(9) 6_554
Zn2 La1 3.4509(9) 6_454
P1 P1 2.221(4) 10_556
P1 La2 2.9680(16) 5_445
P1 La2 2.9680(16) 5_545
P1 La1 3.0165(17) 6_454
P1 La1 3.0165(17) 6_554
P2 Zn2 2.3710(12) 13_455
P2 Zn2 2.3710(12) 13
P2 La1 3.0455(17) 6_554
P2 La1 3.0455(17) 6_454
P3 Zn1 2.4234(14) 5
P3 Zn1 2.4234(14) 5_455
P3 La1 3.0151(17) 6_454
P3 La1 3.0151(17) 6_554
Cl1 La2 2.946(2) 5
Cl1 La2 2.946(2) 5_455
Cl1 La1 2.9826(13) 2_564
Cl1 La1 2.9826(13) 9_566
